data_4309600
loop_
_publ_author_name
'Catelijne H. M. Amijs'
'Alexsandro Berger'
'Fouad Soulimani'
'Tom Visser'
'Gerard P. M. van Klink'
'Martin Lutz'
'Anthony L. Spek'
'Gerard van Koten'

_publ_contact_author_address
; Bijvoet Center for Biomolecular Research
  Dep. Crystal and Structural Chemistry
  Utrecht University
  Padualaan 8
  3584 CH Utrecht
  The Netherlands
;
_publ_contact_author_email m.lutz@chem.uu.nl
_publ_contact_author_fax '[+31] 30 2533940'
_publ_contact_author_name 'Martin Lutz'
_publ_contact_author_phone '[+31] 30 2533902'
_publ_section_title
;
Neutral Pyridyl-Functionalized C,N-ortho-Chelated Aminoaryl Platinum(II)
Corner Building Blocks for Application in Coordination Reactions
;
_journal_name_full 'Inorganic Chemistry'
_journal_page_first 6567
_journal_page_last 6578
_journal_paper_doi 10.1021/ic050697v
_journal_volume 44
_journal_year 2005
_chemical_formula_moiety 'C12 H19 N3 O3 Pt'
_chemical_formula_sum 'C12 H19 N3 O3 Pt'
_chemical_formula_weight 448.39
_chemical_name_systematic
; 
 ? 
;
_space_group_IT_number 33
_symmetry_cell_setting orthorhombic
_symmetry_space_group_name_Hall 'P 2c -2n'
_symmetry_space_group_name_H-M 'P n a 21'
_atom_sites_solution_hydrogens geom
_atom_sites_solution_primary heavy
_atom_sites_solution_secondary difmap
_audit_creation_method SHELXL-97
_cell_angle_alpha 90.00
_cell_angle_beta 90.00
_cell_angle_gamma 90.00
_cell_formula_units_Z 4
_cell_length_a 10.5554(4)
_cell_length_b 12.5362(4)
_cell_length_c 10.8290(2)
_cell_measurement_reflns_used 224
_cell_measurement_temperature 150(2)
_cell_measurement_theta_max 23.12
_cell_measurement_theta_min 3.86
_cell_volume 1432.94(8)
_computing_cell_refinement Dirax
_computing_data_collection 'Nonius COLLECT'
_computing_data_reduction 'EvalCCD, ABST'
_computing_structure_refinement 'SHELXL-97 (Sheldrick, 1997)'
_computing_structure_solution 'DIRDIF-99 (Beurskens et al., 1999)'
_diffrn_ambient_temperature 150(2)
_diffrn_measured_fraction_theta_full 0.998
_diffrn_measured_fraction_theta_max 0.998
_diffrn_measurement_device_type 'Nonius KappaCCD'
_diffrn_radiation_monochromator graphite
_diffrn_radiation_source 'rotating anode'
_diffrn_radiation_type MoK\a
_diffrn_radiation_wavelength 0.71073
_diffrn_reflns_av_R_equivalents 0.0432
_diffrn_reflns_av_sigmaI/netI 0.0305
_diffrn_reflns_limit_h_max 13
_diffrn_reflns_limit_h_min -12
_diffrn_reflns_limit_k_max 16
_diffrn_reflns_limit_k_min -16
_diffrn_reflns_limit_l_max 14
_diffrn_reflns_limit_l_min -14
_diffrn_reflns_number 11035
_diffrn_reflns_theta_full 27.50
_diffrn_reflns_theta_max 27.50
_diffrn_reflns_theta_min 2.49
_exptl_absorpt_coefficient_mu 9.800
_exptl_absorpt_correction_T_max 0.55
_exptl_absorpt_correction_T_min 0.19
_exptl_absorpt_correction_type analytical
_exptl_crystal_colour colourless
_exptl_crystal_density_diffrn 2.078
_exptl_crystal_density_method 'not measured'
_exptl_crystal_description needle
_exptl_crystal_F_000 856
_exptl_crystal_size_max 0.24
_exptl_crystal_size_mid 0.09
_exptl_crystal_size_min 0.06
_refine_diff_density_max 0.702
_refine_diff_density_min -1.313
_refine_diff_density_rms 0.207
_refine_ls_abs_structure_details 'Flack H D (1983), Acta Cryst. A39, 876-881'
_refine_ls_abs_structure_Flack -0.013(9)
_refine_ls_extinction_method none
_refine_ls_goodness_of_fit_ref 1.032
_refine_ls_hydrogen_treatment constr
_refine_ls_matrix_type full
_refine_ls_number_parameters 176
_refine_ls_number_reflns 3247
_refine_ls_number_restraints 1
_refine_ls_restrained_S_all 1.032
_refine_ls_R_factor_all 0.0273
_refine_ls_R_factor_gt 0.0214
_refine_ls_shift/su_max 0.001
_refine_ls_shift/su_mean 0.000
_refine_ls_structure_factor_coef Fsqd
_refine_ls_weighting_details 'calc w=1/[\s^2^(Fo^2^)+(0.0259P)^2^+0.2339P] where P=(Fo^2^+2Fc^2^)/3'
_refine_ls_weighting_scheme calc
_refine_ls_wR_factor_gt 0.0443
_refine_ls_wR_factor_ref 0.0464
_reflns_number_gt 2935
_reflns_number_total 3247
_reflns_threshold_expression I>2\s(I)
_cod_data_source_file ic050697vsi20050504_091400_3.cif
_cod_data_source_block s3363a
_cod_database_code 4309600

loop_
_symmetry_equiv_pos_as_xyz
'x, y, z'
'-x, -y, z+1/2'
'-x+1/2, y+1/2, z+1/2'
'x+1/2, -y+1/2, z'

loop_
_atom_site_label
_atom_site_type_symbol
_atom_site_fract_x
_atom_site_fract_y
_atom_site_fract_z
_atom_site_U_iso_or_equiv
_atom_site_adp_type
_atom_site_occupancy
_atom_site_symmetry_multiplicity
_atom_site_calc_flag
_atom_site_refinement_flags
_atom_site_disorder_assembly
_atom_site_disorder_group
Pt1 Pt 0.079298(11) 0.180629(9) 0.49571(3) 0.01620(5) Uani 1 1 d . . .
O1 O 0.0668(3) 0.0083(3) 0.4714(3) 0.0263(10) Uani 1 1 d . . .
O2 O 0.1897(4) -0.0101(3) 0.6305(4) 0.0457(11) Uani 1 1 d . . .
O3 O 0.1388(4) -0.1478(3) 0.5215(4) 0.0407(12) Uani 1 1 d . . .
N1 N -0.0193(4) 0.2043(3) 0.6607(3) 0.0174(8) Uani 1 1 d . . .
N2 N 0.1821(4) 0.2037(3) 0.3333(3) 0.0208(8) Uani 1 1 d . . .
N3 N 0.1338(4) -0.0513(3) 0.5436(4) 0.0246(8) Uani 1 1 d . . .
C1 C 0.0820(3) 0.3340(3) 0.4972(14) 0.0178(7) Uani 1 1 d . . .
C2 C 0.0024(4) 0.3871(3) 0.5797(4) 0.0199(9) Uani 1 1 d . . .
C3 C 0.0040(5) 0.4984(4) 0.5797(5) 0.0255(10) Uani 1 1 d . . .
H3 H -0.0494 0.5374 0.6340 0.031 Uiso 1 1 calc R . .
C4 C 0.0846(4) 0.5509(3) 0.4994(12) 0.0293(9) Uani 1 1 d . . .
H4 H 0.0860 0.6267 0.5000 0.035 Uiso 1 1 calc R . .
C5 C 0.1637(5) 0.4966(4) 0.4176(4) 0.0295(11) Uani 1 1 d . . .
H5 H 0.2176 0.5350 0.3631 0.035 Uiso 1 1 calc R . .
C6 C 0.1629(4) 0.3858(4) 0.4165(4) 0.0208(9) Uani 1 1 d . . .
C7 C -0.0832(4) 0.3133(3) 0.6514(5) 0.0220(10) Uani 1 1 d . . .
H7A H -0.1658 0.3065 0.6089 0.026 Uiso 1 1 calc R . .
H7B H -0.0984 0.3425 0.7351 0.026 Uiso 1 1 calc R . .
C8 C 0.0714(6) 0.2070(7) 0.7659(8) 0.0258(17) Uani 1 1 d . . .
H8A H 0.0244 0.2137 0.8435 0.039 Uiso 1 1 calc R . .
H8B H 0.1284 0.2682 0.7564 0.039 Uiso 1 1 calc R . .
H8C H 0.1211 0.1410 0.7669 0.039 Uiso 1 1 calc R . .
C9 C -0.1176(5) 0.1226(4) 0.6865(5) 0.0249(10) Uani 1 1 d . . .
H9A H -0.0777 0.0523 0.6930 0.037 Uiso 1 1 calc R . .
H9B H -0.1797 0.1220 0.6192 0.037 Uiso 1 1 calc R . .
H9C H -0.1604 0.1397 0.7643 0.037 Uiso 1 1 calc R . .
C10 C 0.2467(5) 0.3120(3) 0.3435(4) 0.0248(10) Uani 1 1 d . . .
H10A H 0.3296 0.3042 0.3852 0.030 Uiso 1 1 calc R . .
H10B H 0.2615 0.3418 0.2600 0.030 Uiso 1 1 calc R . .
C11 C 0.0939(6) 0.2038(7) 0.2280(9) 0.0280(18) Uani 1 1 d . . .
H11A H 0.1415 0.2143 0.1513 0.042 Uiso 1 1 calc R . .
H11B H 0.0325 0.2617 0.2381 0.042 Uiso 1 1 calc R . .
H11C H 0.0491 0.1353 0.2247 0.042 Uiso 1 1 calc R . .
C12 C 0.2808(4) 0.1205(4) 0.3107(4) 0.0269(10) Uani 1 1 d . . .
H12A H 0.2412 0.0498 0.3109 0.040 Uiso 1 1 calc R . .
H12B H 0.3449 0.1240 0.3760 0.040 Uiso 1 1 calc R . .
H12C H 0.3210 0.1333 0.2305 0.040 Uiso 1 1 calc R . .

loop_
_atom_site_aniso_label
_atom_site_aniso_U_11
_atom_site_aniso_U_22
_atom_site_aniso_U_33
_atom_site_aniso_U_23
_atom_site_aniso_U_13
_atom_site_aniso_U_12
Pt1 0.01455(8) 0.01753(7) 0.01651(7) 0.00176(17) -0.00049(17) 0.00025(5)
O1 0.0337(18) 0.0210(14) 0.024(3) 0.0005(13) -0.0064(14) 0.0028(12)
O2 0.068(3) 0.0272(19) 0.042(2) -0.0014(16) -0.030(2) 0.0051(18)
O3 0.060(2) 0.0180(14) 0.044(3) 0.0002(15) -0.007(2) 0.0074(15)
N1 0.0110(19) 0.0191(18) 0.0219(18) 0.0037(14) 0.0004(16) -0.0013(14)
N2 0.019(2) 0.0248(19) 0.0182(18) 0.0027(15) 0.0002(16) 0.0015(14)
N3 0.030(2) 0.0196(19) 0.0242(18) 0.0063(16) 0.0035(17) 0.0007(18)
C1 0.0154(18) 0.0173(16) 0.0208(16) -0.001(5) -0.005(4) -0.0022(13)
C2 0.024(2) 0.020(2) 0.0157(19) -0.0005(17) -0.0021(18) -0.0028(18)
C3 0.034(3) 0.021(2) 0.021(2) -0.0020(18) 0.004(2) 0.0034(19)
C4 0.043(2) 0.0137(16) 0.031(2) -0.006(4) -0.008(4) -0.0038(16)
C5 0.035(3) 0.028(2) 0.026(3) 0.0057(19) 0.001(2) -0.010(2)
C6 0.018(2) 0.028(2) 0.016(2) 0.0021(18) -0.0019(18) -0.0044(19)
C7 0.021(3) 0.025(2) 0.020(2) -0.0007(17) 0.0045(19) 0.005(2)
C8 0.023(3) 0.041(4) 0.014(3) -0.001(3) -0.001(2) 0.004(3)
C9 0.019(2) 0.026(2) 0.030(2) 0.007(2) 0.005(2) -0.0038(19)
C10 0.023(3) 0.031(2) 0.021(2) 0.0045(18) 0.005(2) -0.003(2)
C11 0.026(4) 0.038(4) 0.021(4) -0.004(3) -0.003(2) 0.001(3)
C12 0.021(3) 0.031(2) 0.029(2) -0.004(2) 0.003(2) 0.005(2)

loop_
_atom_type_symbol
_atom_type_description
_atom_type_scat_dispersion_real
_atom_type_scat_dispersion_imag
_atom_type_scat_source
C C 0.0033 0.0016 'International Tables Vol C Tables 4.2.6.8 and 6.1.1.4'
H H 0.0000 0.0000 'International Tables Vol C Tables 4.2.6.8 and 6.1.1.4'
N N 0.0061 0.0033 'International Tables Vol C Tables 4.2.6.8 and 6.1.1.4'
O O 0.0106 0.0060 'International Tables Vol C Tables 4.2.6.8 and 6.1.1.4'
Pt Pt -1.7033 8.3905 'International Tables Vol C Tables 4.2.6.8 and 6.1.1.4'

loop_
_geom_angle_atom_site_label_1
_geom_angle_atom_site_label_2
_geom_angle_atom_site_label_3
_geom_angle
_geom_angle_site_symmetry_1
_geom_angle_site_symmetry_3
_geom_angle_publ_flag
C1 Pt1 N2 82.0(4) . . ?
C1 Pt1 N1 81.9(4) . . ?
N2 Pt1 N1 163.82(14) . . ?
C1 Pt1 O1 173.0(4) . . ?
N2 Pt1 O1 93.84(13) . . ?
N1 Pt1 O1 102.33(13) . . ?
N3 O1 Pt1 117.9(3) . . ?
C9 N1 C8 108.8(4) . . ?
C9 N1 C7 108.7(3) . . ?
C8 N1 C7 108.3(5) . . ?
C9 N1 Pt1 114.3(3) . . ?
C8 N1 Pt1 109.7(4) . . ?
C7 N1 Pt1 106.9(3) . . ?
C11 N2 C12 108.4(4) . . ?
C11 N2 C10 109.8(5) . . ?
C12 N2 C10 108.7(4) . . ?
C11 N2 Pt1 108.9(4) . . ?
C12 N2 Pt1 113.8(3) . . ?
C10 N2 Pt1 107.2(3) . . ?
O2 N3 O3 122.8(4) . . ?
O2 N3 O1 118.9(4) . . ?
O3 N3 O1 118.3(4) . . ?
C6 C1 C2 123.5(3) . . ?
C6 C1 Pt1 118.2(6) . . ?
C2 C1 Pt1 118.3(6) . . ?
C3 C2 C1 118.0(5) . . ?
C3 C2 C7 128.3(4) . . ?
C1 C2 C7 113.4(4) . . ?
C4 C3 C2 118.9(5) . . ?
C4 C3 H3 120.6 . . ?
C2 C3 H3 120.6 . . ?
C3 C4 C5 122.4(4) . . ?
C3 C4 H4 118.8 . . ?
C5 C4 H4 118.8 . . ?
C6 C5 C4 119.3(5) . . ?
C6 C5 H5 120.4 . . ?
C4 C5 H5 120.4 . . ?
C1 C6 C5 117.9(5) . . ?
C1 C6 C10 114.0(4) . . ?
C5 C6 C10 128.0(4) . . ?
C2 C7 N1 108.6(3) . . ?
C2 C7 H7A 110.0 . . ?
N1 C7 H7A 110.0 . . ?
C2 C7 H7B 110.0 . . ?
N1 C7 H7B 110.0 . . ?
H7A C7 H7B 108.4 . . ?
N1 C8 H8A 109.5 . . ?
N1 C8 H8B 109.5 . . ?
H8A C8 H8B 109.5 . . ?
N1 C8 H8C 109.5 . . ?
H8A C8 H8C 109.5 . . ?
H8B C8 H8C 109.5 . . ?
N1 C9 H9A 109.5 . . ?
N1 C9 H9B 109.5 . . ?
H9A C9 H9B 109.5 . . ?
N1 C9 H9C 109.5 . . ?
H9A C9 H9C 109.5 . . ?
H9B C9 H9C 109.5 . . ?
C6 C10 N2 108.9(4) . . ?
C6 C10 H10A 109.9 . . ?
N2 C10 H10A 109.9 . . ?
C6 C10 H10B 109.9 . . ?
N2 C10 H10B 109.9 . . ?
H10A C10 H10B 108.3 . . ?
N2 C11 H11A 109.5 . . ?
N2 C11 H11B 109.5 . . ?
H11A C11 H11B 109.5 . . ?
N2 C11 H11C 109.5 . . ?
H11A C11 H11C 109.5 . . ?
H11B C11 H11C 109.5 . . ?
N2 C12 H12A 109.5 . . ?
N2 C12 H12B 109.5 . . ?
H12A C12 H12B 109.5 . . ?
N2 C12 H12C 109.5 . . ?
H12A C12 H12C 109.5 . . ?
H12B C12 H12C 109.5 . . ?

loop_
_geom_bond_atom_site_label_1
_geom_bond_atom_site_label_2
_geom_bond_distance
_geom_bond_site_symmetry_2
_geom_bond_publ_flag
Pt1 C1 1.923(3) . ?
Pt1 N2 2.087(4) . ?
Pt1 N1 2.089(4) . ?
Pt1 O1 2.180(3) . ?
O1 N3 1.292(5) . ?
O2 N3 1.226(5) . ?
O3 N3 1.234(5) . ?
N1 C9 1.484(6) . ?
N1 C8 1.488(8) . ?
N1 C7 1.528(5) . ?
N2 C11 1.471(9) . ?
N2 C12 1.494(6) . ?
N2 C10 1.524(5) . ?
C1 C6 1.384(11) . ?
C1 C2 1.396(11) . ?
C2 C3 1.395(6) . ?
C2 C7 1.508(6) . ?
C3 C4 1.383(11) . ?
C3 H3 0.9500 . ?
C4 C5 1.395(10) . ?
C4 H4 0.9500 . ?
C5 C6 1.389(7) . ?
C5 H5 0.9500 . ?
C6 C10 1.504(7) . ?
C7 H7A 0.9900 . ?
C7 H7B 0.9900 . ?
C8 H8A 0.9800 . ?
C8 H8B 0.9800 . ?
C8 H8C 0.9800 . ?
C9 H9A 0.9800 . ?
C9 H9B 0.9800 . ?
C9 H9C 0.9800 . ?
C10 H10A 0.9900 . ?
C10 H10B 0.9900 . ?
C11 H11A 0.9800 . ?
C11 H11B 0.9800 . ?
C11 H11C 0.9800 . ?
C12 H12A 0.9800 . ?
C12 H12B 0.9800 . ?
C12 H12C 0.9800 . ?

loop_
_geom_torsion_atom_site_label_1
_geom_torsion_atom_site_label_2
_geom_torsion_atom_site_label_3
_geom_torsion_atom_site_label_4
_geom_torsion
_geom_torsion_site_symmetry_1
_geom_torsion_site_symmetry_2
_geom_torsion_site_symmetry_3
_geom_torsion_site_symmetry_4
_geom_torsion_publ_flag
N2 Pt1 O1 N3 108.1(3) . . . . ?
N1 Pt1 O1 N3 -72.3(3) . . . . ?
C1 Pt1 N1 C9 147.0(4) . . . . ?
N2 Pt1 N1 C9 151.1(5) . . . . ?
O1 Pt1 N1 C9 -27.4(3) . . . . ?
C1 Pt1 N1 C8 -90.5(5) . . . . ?
N2 Pt1 N1 C8 -86.4(7) . . . . ?
O1 Pt1 N1 C8 95.1(4) . . . . ?
C1 Pt1 N1 C7 26.7(3) . . . . ?
N2 Pt1 N1 C7 30.8(6) . . . . ?
O1 Pt1 N1 C7 -147.7(2) . . . . ?
C1 Pt1 N2 C11 -93.7(5) . . . . ?
N1 Pt1 N2 C11 -97.9(7) . . . . ?
O1 Pt1 N2 C11 80.7(4) . . . . ?
C1 Pt1 N2 C12 145.3(4) . . . . ?
N1 Pt1 N2 C12 141.1(5) . . . . ?
O1 Pt1 N2 C12 -40.3(3) . . . . ?
C1 Pt1 N2 C10 25.0(3) . . . . ?
N1 Pt1 N2 C10 20.9(6) . . . . ?
O1 Pt1 N2 C10 -160.6(3) . . . . ?
Pt1 O1 N3 O2 8.0(5) . . . . ?
Pt1 O1 N3 O3 -171.8(3) . . . . ?
N2 Pt1 C1 C6 -12.4(7) . . . . ?
N1 Pt1 C1 C6 166.5(7) . . . . ?
N2 Pt1 C1 C2 167.8(7) . . . . ?
N1 Pt1 C1 C2 -13.4(7) . . . . ?
C6 C1 C2 C3 0.7(12) . . . . ?
Pt1 C1 C2 C3 -179.5(5) . . . . ?
C6 C1 C2 C7 176.0(7) . . . . ?
Pt1 C1 C2 C7 -4.2(9) . . . . ?
C1 C2 C3 C4 -0.6(9) . . . . ?
C7 C2 C3 C4 -175.1(6) . . . . ?
C2 C3 C4 C5 0.5(11) . . . . ?
C3 C4 C5 C6 -0.4(11) . . . . ?
C2 C1 C6 C5 -0.6(11) . . . . ?
Pt1 C1 C6 C5 179.6(5) . . . . ?
C2 C1 C6 C10 175.5(7) . . . . ?
Pt1 C1 C6 C10 -4.3(9) . . . . ?
C4 C5 C6 C1 0.5(9) . . . . ?
C4 C5 C6 C10 -175.0(6) . . . . ?
C3 C2 C7 N1 -158.6(5) . . . . ?
C1 C2 C7 N1 26.7(7) . . . . ?
C9 N1 C7 C2 -158.7(4) . . . . ?
C8 N1 C7 C2 83.3(5) . . . . ?
Pt1 N1 C7 C2 -34.9(4) . . . . ?
C1 C6 C10 N2 25.6(7) . . . . ?
C5 C6 C10 N2 -158.8(4) . . . . ?
C11 N2 C10 C6 85.2(5) . . . . ?
C12 N2 C10 C6 -156.4(4) . . . . ?
Pt1 N2 C10 C6 -32.9(4) . . . . ?
